data_7209190
loop_
_publ_author_name
'B\;ak, Joanna M.'
Effendy,
'Grabowsky, Simon'
'Lindoy, Leonard F.'
'Price, Jason R.'
'Skelton, Brian W.'
'White, Allan H.'

_publ_section_title
;
 True and quasi-isomorphism in tetrakis(acetonitrile)coinage metal(i)
 salts
;
_journal_issue 6
_journal_name_full CrystEngComm
_journal_page_first 1125
_journal_paper_doi 10.1039/c2ce26824h
_journal_volume 15
_journal_year 2013
_chemical_absolute_configuration ad
_chemical_formula_moiety 'C8 H12 Ag N4, Cl O4'
_chemical_formula_sum 'C8 H12 Ag Cl N4 O4'
_chemical_formula_weight 371.54
_chemical_name_systematic
;
?
;
_space_group_IT_number 33
_symmetry_cell_setting orthorhombic
_symmetry_space_group_name_Hall 'P 2c -2n'
_symmetry_space_group_name_H-M 'P n a 21'
_atom_sites_solution_hydrogens geom
_atom_sites_solution_primary direct
_atom_sites_solution_secondary difmap
_audit_creation_date 2007-02-21T13:04:34-00:00
_audit_creation_method 'WinGX routine CIF_UPDATE'
_cell_angle_alpha 90
_cell_angle_beta 90
_cell_angle_gamma 90
_cell_formula_units_Z 12
_cell_length_a 24.2440(10)
_cell_length_b 8.5678(5)
_cell_length_c 20.6540(10)
_cell_measurement_reflns_used 8192
_cell_measurement_temperature 150(2)
_cell_measurement_theta_max 34.8
_cell_measurement_theta_min 2.43
_cell_volume 4290.2(4)
_computing_cell_refinement 'Siemens SAINT (Siemens, 1995)'
_computing_data_reduction xtal_ADDREF_SORTRF
_computing_molecular_graphics xtal
_computing_publication_material WinGX
_computing_structure_refinement 'SHELXL-97 (Sheldrick, 1997)'
_computing_structure_solution xtal
_diffrn_ambient_temperature 150(2)
_diffrn_measured_fraction_theta_full 0.999
_diffrn_measured_fraction_theta_max 0.999
_diffrn_measurement_device_type
;
Bruker SMART CCD diffractometer
;
_diffrn_measurement_method '\w scans'
_diffrn_radiation_monochromator graphite
_diffrn_radiation_type MoK\a
_diffrn_radiation_wavelength 0.71073
_diffrn_reflns_av_R_equivalents 0.036
_diffrn_reflns_av_unetI/netI 0.0222
_diffrn_reflns_limit_h_max 39
_diffrn_reflns_limit_h_min -39
_diffrn_reflns_limit_k_max 13
_diffrn_reflns_limit_k_min -13
_diffrn_reflns_limit_l_max 32
_diffrn_reflns_limit_l_min -33
_diffrn_reflns_number 78407
_diffrn_reflns_theta_full 35.05
_diffrn_reflns_theta_max 35.05
_diffrn_reflns_theta_min 1.68
_exptl_absorpt_coefficient_mu 1.607
_exptl_absorpt_correction_T_max .862
_exptl_absorpt_correction_T_min .617
_exptl_absorpt_correction_type multi-scan
_exptl_absorpt_process_details
;
SADABS; Sheldrick, 1996
;
_exptl_crystal_colour colourless
_exptl_crystal_density_diffrn 1.726
_exptl_crystal_density_method 'not measured'
_exptl_crystal_description prism
_exptl_crystal_F_000 2208
_exptl_crystal_size_max 0.42
_exptl_crystal_size_mid 0.37
_exptl_crystal_size_min 0.32
_refine_diff_density_max 0.442
_refine_diff_density_min -0.816
_refine_diff_density_rms 0.075
_refine_ls_abs_structure_details 'Flack H D (1983), Acta Cryst. A39, 876-881'
_refine_ls_abs_structure_Flack 0.273(13)
_refine_ls_extinction_method none
_refine_ls_goodness_of_fit_ref 1.031
_refine_ls_hydrogen_treatment constr
_refine_ls_matrix_type full
_refine_ls_number_parameters 499
_refine_ls_number_reflns 18896
_refine_ls_number_restraints 1
_refine_ls_restrained_S_all 1.031
_refine_ls_R_factor_all 0.0432
_refine_ls_R_factor_gt 0.0325
_refine_ls_shift/su_max 0.017
_refine_ls_shift/su_mean 0
_refine_ls_structure_factor_coef Fsqd
_refine_ls_weighting_details 'calc w=1/[\s^2^(Fo^2^)+(0.0322P)^2^+0.7729P] where P=(Fo^2^+2Fc^2^)/3'
_refine_ls_weighting_scheme calc
_refine_ls_wR_factor_gt 0.0656
_refine_ls_wR_factor_ref 0.0685
_reflns_number_gt 16029
_reflns_number_total 18896
_reflns_threshold_expression I>2sigma(I)
_cod_data_source_file c2ce26824h.txt
_cod_data_source_block p2moc
_cod_original_sg_symbol_Hall P_2c_-2n
_cod_database_code 7209190

loop_
_symmetry_equiv_pos_as_xyz
'x, y, z'
'-x, -y, z+1/2'
'-x+1/2, y+1/2, z+1/2'
'x+1/2, -y+1/2, z'

loop_
_atom_site_label
_atom_site_type_symbol
_atom_site_fract_x
_atom_site_fract_y
_atom_site_fract_z
_atom_site_U_iso_or_equiv
_atom_site_adp_type
_atom_site_occupancy
_atom_site_symmetry_multiplicity
_atom_site_calc_flag
_atom_site_refinement_flags
Ag1 Ag 0.785009(7) 0.80699(2) 1.000005(10) 0.03414(4) Uani 1 1 d .
N111 N 0.78534(8) 1.0671(2) 0.99794(13) 0.0338(4) Uani 1 1 d .
C111 C 0.78638(8) 1.1999(3) 0.99711(14) 0.0266(4) Uani 1 1 d .
C112 C 0.78726(10) 1.3694(3) 0.99625(16) 0.0359(5) Uani 1 1 d .
H11A H 0.763 1.4075 0.9617 0.054 Uiso 1 1 calc R
H11B H 0.825 1.4057 0.9884 0.054 Uiso 1 1 calc R
H11C H 0.7743 1.4093 1.0381 0.054 Uiso 1 1 calc R
N121 N 0.74435(10) 0.7024(3) 1.08706(11) 0.0438(5) Uani 1 1 d .
C121 C 0.72264(10) 0.6778(3) 1.13437(13) 0.0329(5) Uani 1 1 d .
C122 C 0.69557(11) 0.6469(4) 1.19485(13) 0.0423(6) Uani 1 1 d .
H12A H 0.7199 0.5848 1.2226 0.063 Uiso 1 1 calc R
H12B H 0.6614 0.5889 1.1868 0.063 Uiso 1 1 calc R
H12C H 0.6869 0.7458 1.2164 0.063 Uiso 1 1 calc R
N131 N 0.74463(10) 0.7103(3) 0.90953(12) 0.0436(5) Uani 1 1 d .
C131 C 0.72481(10) 0.6910(3) 0.86128(12) 0.0325(5) Uani 1 1 d .
C132 C 0.69891(12) 0.6675(4) 0.79900(12) 0.0453(7) Uani 1 1 d .
H13A H 0.6604 0.7015 0.8011 0.068 Uiso 1 1 calc R
H13B H 0.7003 0.5565 0.7876 0.068 Uiso 1 1 calc R
H13C H 0.7185 0.7284 0.7661 0.068 Uiso 1 1 calc R
N141 N 0.87358(8) 0.7159(2) 0.99615(13) 0.0409(4) Uani 1 1 d .
C141 C 0.91983(8) 0.6996(2) 0.99228(12) 0.0315(4) Uani 1 1 d .
C142 C 0.97888(10) 0.6787(3) 0.98564(15) 0.0459(6) Uani 1 1 d .
H14A H 0.9877 0.6523 0.9406 0.069 Uiso 1 1 calc R
H14B H 0.9911 0.594 1.0141 0.069 Uiso 1 1 calc R
H14C H 0.9978 0.7755 0.9977 0.069 Uiso 1 1 calc R
Ag2 Ag 0.456751(8) 0.24774(2) 0.661112(11) 0.03513(4) Uani 1 1 d .
N211 N 0.54365(8) 0.1480(2) 0.65802(12) 0.0361(4) Uani 1 1 d .
C211 C 0.58406(8) 0.0822(2) 0.66127(11) 0.0285(4) Uani 1 1 d .
C212 C 0.63588(10) -0.0029(3) 0.66470(15) 0.0374(6) Uani 1 1 d .
H21A H 0.6635 0.0494 0.6377 0.056 Uiso 1 1 calc R
H21B H 0.6303 -0.1097 0.6491 0.056 Uiso 1 1 calc R
H21C H 0.6488 -0.0056 0.7097 0.056 Uiso 1 1 calc R
N221 N 0.45157(9) 0.5076(2) 0.65876(13) 0.0394(5) Uani 1 1 d .
C221 C 0.45328(9) 0.6396(2) 0.65835(14) 0.0288(4) Uani 1 1 d .
C222 C 0.45671(11) 0.8081(2) 0.65827(16) 0.0362(5) Uani 1 1 d .
H22A H 0.465 0.8451 0.7021 0.054 Uiso 1 1 calc R
H22B H 0.4214 0.852 0.644 0.054 Uiso 1 1 calc R
H22C H 0.486 0.8415 0.6287 0.054 Uiso 1 1 calc R
N231 N 0.40486(8) 0.1505(3) 0.57770(11) 0.0352(4) Uani 1 1 d .
C231 C 0.38519(9) 0.0834(3) 0.53669(11) 0.0291(4) Uani 1 1 d .
C232 C 0.36106(11) -0.0034(3) 0.48337(15) 0.0442(7) Uani 1 1 d .
H23A H 0.3881 -0.0783 0.4667 0.066 Uiso 1 1 calc R
H23B H 0.3505 0.0691 0.4488 0.066 Uiso 1 1 calc R
H23C H 0.3283 -0.0595 0.4986 0.066 Uiso 1 1 calc R
N241 N 0.41802(9) 0.1428(3) 0.75277(10) 0.0388(5) Uani 1 1 d .
C241 C 0.39309(9) 0.0736(3) 0.78964(11) 0.0298(4) Uani 1 1 d .
C242 C 0.36160(13) -0.0174(3) 0.83478(14) 0.0413(6) Uani 1 1 d .
H24A H 0.355 -0.1215 0.8166 0.062 Uiso 1 1 calc R
H24B H 0.3262 0.0342 0.843 0.062 Uiso 1 1 calc R
H24C H 0.3821 -0.0272 0.8755 0.062 Uiso 1 1 calc R
Ag3 Ag 0.538690(8) 0.71885(2) 0.814273(9) 0.03364(4) Uani 1 1 d .
N311 N 0.58545(9) 0.6256(2) 0.90386(10) 0.0337(4) Uani 1 1 d .
C311 C 0.60215(9) 0.5602(3) 0.94715(11) 0.0272(4) Uani 1 1 d .
C312 C 0.62300(12) 0.4758(3) 1.00248(13) 0.0412(6) Uani 1 1 d .
H31A H 0.5967 0.3939 1.0146 0.062 Uiso 1 1 calc R
H31B H 0.6279 0.5479 1.0389 0.062 Uiso 1 1 calc R
H31C H 0.6586 0.4282 0.9915 0.062 Uiso 1 1 calc R
N321 N 0.54092(11) 0.9809(3) 0.82250(13) 0.0443(6) Uani 1 1 d .
C321 C 0.54028(10) 1.1121(3) 0.82571(12) 0.0317(5) Uani 1 1 d .
C322 C 0.53864(12) 1.2809(3) 0.82919(13) 0.0376(6) Uani 1 1 d .
H32A H 0.5764 1.3221 0.8287 0.056 Uiso 1 1 calc R
H32B H 0.5202 1.3129 0.8693 0.056 Uiso 1 1 calc R
H32C H 0.5182 1.322 0.7919 0.056 Uiso 1 1 calc R
N331 N 0.57699(8) 0.6164(3) 0.72420(10) 0.0342(4) Uani 1 1 d .
C331 C 0.60298(9) 0.5604(3) 0.68463(11) 0.0277(4) Uani 1 1 d .
C332 C 0.63748(12) 0.4906(3) 0.63497(13) 0.0383(6) Uani 1 1 d .
H33A H 0.6678 0.5619 0.6243 0.057 Uiso 1 1 calc R
H33B H 0.6153 0.4711 0.5961 0.057 Uiso 1 1 calc R
H33C H 0.6526 0.3918 0.651 0.057 Uiso 1 1 calc R
N341 N 0.45063(9) 0.6291(3) 0.82784(10) 0.0418(5) Uani 1 1 d .
C341 C 0.41015(10) 0.5690(3) 0.83875(11) 0.0311(4) Uani 1 1 d .
C342 C 0.35843(13) 0.4922(3) 0.85356(16) 0.0454(7) Uani 1 1 d .
H34A H 0.3563 0.3932 0.8299 0.068 Uiso 1 1 calc R
H34B H 0.3277 0.5596 0.8407 0.068 Uiso 1 1 calc R
H34C H 0.3563 0.4717 0.9002 0.068 Uiso 1 1 calc R
Cl1 Cl 0.95543(2) 0.23310(7) 0.99483(3) 0.03416(13) Uani 1 1 d .
O11 O 0.92857(12) 0.2970(4) 0.93922(13) 0.0679(8) Uani 1 1 d .
O12 O 1.01186(8) 0.2805(3) 0.99481(14) 0.0635(6) Uani 1 1 d .
O13 O 0.92911(11) 0.2924(3) 1.05186(12) 0.0597(6) Uani 1 1 d .
O14 O 0.95175(13) 0.0691(3) 0.99290(18) 0.0839(8) Uani 1 1 d .
Cl2 Cl 0.70131(3) 0.21916(7) 0.82951(3) 0.02959(10) Uani 1 1 d .
O21 O 0.70416(14) 0.0540(3) 0.82855(14) 0.0738(9) Uani 1 1 d .
O22 O 0.75602(10) 0.2836(3) 0.83515(11) 0.0569(6) Uani 1 1 d .
O23 O 0.66952(11) 0.2712(3) 0.88410(11) 0.0544(6) Uani 1 1 d .
O24 O 0.67688(11) 0.2729(3) 0.77058(11) 0.0524(6) Uani 1 1 d .
Cl3 Cl 0.79489(2) 0.71112(6) 0.65821(3) 0.02935(10) Uani 1 1 d .
O31 O 0.78717(11) 0.5473(3) 0.66102(18) 0.0753(8) Uani 1 1 d .
O32 O 0.74248(8) 0.7868(2) 0.65379(10) 0.0456(4) Uani 1 1 d .
O33 O 0.82696(10) 0.7529(3) 0.60288(11) 0.0618(7) Uani 1 1 d .
O34 O 0.82306(11) 0.7599(3) 0.71590(11) 0.0546(6) Uani 1 1 d .

loop_
_atom_site_aniso_label
_atom_site_aniso_U_11
_atom_site_aniso_U_22
_atom_site_aniso_U_33
_atom_site_aniso_U_23
_atom_site_aniso_U_13
_atom_site_aniso_U_12
Ag1 0.03814(8) 0.02703(8) 0.03725(9) -0.00031(7) -0.00613(7) -0.00092(6)
N111 0.0414(9) 0.0255(9) 0.0345(9) 0.0001(9) -0.0018(9) 0.0005(7)
C111 0.0286(8) 0.0273(9) 0.0240(9) -0.0019(9) -0.0003(8) -0.0020(7)
C112 0.0506(12) 0.0219(9) 0.0350(12) 0.0031(11) 0.0034(11) 0.0012(9)
N121 0.0539(14) 0.0336(11) 0.0439(12) 0.0033(9) 0.0107(10) 0.0032(10)
C121 0.0304(11) 0.0292(11) 0.0391(12) -0.0061(9) -0.0012(9) 0.0048(9)
C122 0.0345(12) 0.0565(16) 0.0360(12) -0.0069(11) 0.0047(10) 0.0028(12)
N131 0.0528(14) 0.0350(11) 0.0430(11) -0.0062(9) -0.0175(10) 0.0005(10)
C131 0.0298(11) 0.0337(12) 0.0339(11) -0.0002(9) -0.0028(9) -0.0002(9)
C132 0.0429(14) 0.0645(19) 0.0285(12) 0.0018(11) -0.0050(10) -0.0128(13)
N141 0.0348(9) 0.0346(10) 0.0532(13) -0.0055(10) -0.0042(10) 0.0015(7)
C141 0.0325(9) 0.0318(10) 0.0301(10) 0.0004(9) -0.0021(9) -0.0037(8)
C142 0.0302(11) 0.0609(17) 0.0465(15) 0.0078(14) 0.0034(11) -0.0017(11)
Ag2 0.03837(8) 0.02832(7) 0.03869(9) 0.00019(7) 0.00118(9) 0.00214(7)
N211 0.0313(8) 0.0383(9) 0.0385(10) 0.0032(9) 0.0026(8) 0.0037(8)
C211 0.0268(9) 0.0289(9) 0.0297(10) 0.0001(8) 0.0021(8) -0.0032(7)
C212 0.0278(11) 0.0345(12) 0.0500(16) -0.0060(11) -0.0056(11) 0.0040(8)
N221 0.0435(11) 0.0264(8) 0.0484(12) 0.0001(10) -0.0066(10) 0.0010(8)
C221 0.0269(9) 0.0270(9) 0.0324(10) -0.0003(10) -0.0043(9) 0.0015(7)
C222 0.0406(11) 0.0227(9) 0.0451(13) 0.0037(12) -0.0007(11) -0.0002(9)
N231 0.0323(10) 0.0340(10) 0.0391(11) 0.0017(8) -0.0010(8) -0.0024(8)
C231 0.0222(9) 0.0286(10) 0.0366(11) 0.0038(8) -0.0002(8) 0.0005(7)
C232 0.0426(13) 0.0407(15) 0.0491(17) -0.0059(12) -0.0110(12) -0.0054(11)
N241 0.0392(11) 0.0441(12) 0.0332(10) 0.0035(9) 0.0024(8) 0.0030(9)
C241 0.0306(10) 0.0303(10) 0.0286(10) -0.0001(8) -0.0040(8) 0.0066(8)
C242 0.0478(16) 0.0373(13) 0.0389(13) 0.0057(10) 0.0103(12) 0.0012(11)
Ag3 0.03697(9) 0.03243(7) 0.03152(8) 0.00145(8) 0.00213(7) 0.00600(7)
N311 0.0372(10) 0.0344(10) 0.0296(9) 0.0023(8) -0.0016(7) 0.0058(8)
C311 0.0273(9) 0.0277(10) 0.0265(10) -0.0023(8) 0.0014(8) 0.0033(8)
C312 0.0582(15) 0.0376(12) 0.0278(11) 0.0044(10) -0.0052(12) 0.0127(11)
N321 0.0567(14) 0.0296(10) 0.0464(14) 0.0057(10) -0.0014(11) 0.0046(9)
C321 0.0332(11) 0.0293(9) 0.0327(13) -0.0004(9) -0.0014(9) 0.0018(9)
C322 0.0441(14) 0.0258(10) 0.0428(16) -0.0048(10) -0.0008(10) -0.0006(9)
N331 0.0326(9) 0.0432(11) 0.0269(9) -0.0037(8) -0.0010(7) 0.0001(8)
C331 0.0281(10) 0.0281(10) 0.0270(10) -0.0001(8) -0.0017(8) -0.0039(8)
C332 0.0460(15) 0.0358(13) 0.0332(12) -0.0053(10) 0.0080(10) 0.0015(11)
N341 0.0331(11) 0.0502(12) 0.0420(13) 0.0004(9) 0.0038(8) 0.0011(9)
C341 0.0323(11) 0.0328(11) 0.0282(10) -0.0043(8) 0.0001(8) 0.0042(8)
C342 0.0436(15) 0.0426(15) 0.0499(16) -0.0088(12) 0.0104(13) -0.0082(12)
Cl1 0.0359(2) 0.0326(3) 0.0339(3) -0.0023(3) 0.0001(3) 0.00187(18)
O11 0.0576(15) 0.098(2) 0.0482(13) 0.0158(13) -0.0120(11) 0.0078(14)
O12 0.0366(9) 0.0953(17) 0.0586(14) 0.0020(15) 0.0020(11) -0.0062(10)
O13 0.0547(14) 0.0768(17) 0.0477(13) -0.0191(12) 0.0140(11) -0.0015(12)
O14 0.116(2) 0.0361(13) 0.099(2) -0.0077(15) -0.004(2) 0.0026(12)
Cl2 0.0353(3) 0.0251(2) 0.0284(2) -0.0015(2) 0.00222(19) 0.0014(2)
O21 0.112(2) 0.0279(10) 0.082(2) -0.0029(12) 0.0005(15) 0.0057(12)
O22 0.0394(12) 0.0755(16) 0.0556(13) -0.0104(11) 0.0011(9) -0.0128(11)
O23 0.0582(14) 0.0683(15) 0.0366(10) -0.0060(10) 0.0167(10) 0.0139(11)
O24 0.0653(15) 0.0579(14) 0.0341(10) 0.0053(9) -0.0111(10) 0.0014(11)
Cl3 0.0294(2) 0.0309(2) 0.0277(2) 0.0044(3) 0.0037(2) 0.00044(18)
O31 0.0777(18) 0.0314(10) 0.117(2) 0.0073(15) 0.0019(17) 0.0006(10)
O32 0.0373(9) 0.0602(12) 0.0394(9) 0.0051(10) -0.0031(8) 0.0158(8)
O33 0.0430(12) 0.107(2) 0.0354(10) 0.0184(11) 0.0120(9) -0.0079(12)
O34 0.0595(14) 0.0669(16) 0.0374(10) 0.0018(10) -0.0155(10) 0.0020(11)

loop_
_atom_type_symbol
_atom_type_description
_atom_type_scat_dispersion_real
_atom_type_scat_dispersion_imag
_atom_type_scat_source
C C 0.0033 0.0016 'International Tables Vol C Tables 4.2.6.8 and 6.1.1.4'
H H 0 0 'International Tables Vol C Tables 4.2.6.8 and 6.1.1.4'
Ag Ag -0.8971 1.1015 'International Tables Vol C Tables 4.2.6.8 and 6.1.1.4'
Cl Cl 0.1484 0.1585 'International Tables Vol C Tables 4.2.6.8 and 6.1.1.4'
N N 0.0061 0.0033 'International Tables Vol C Tables 4.2.6.8 and 6.1.1.4'
O O 0.0106 0.006 'International Tables Vol C Tables 4.2.6.8 and 6.1.1.4'

loop_
_geom_angle_atom_site_label_1
_geom_angle_atom_site_label_2
_geom_angle_atom_site_label_3
_geom_angle
N111 Ag1 N121 114.66(9)
N111 Ag1 N131 110.55(9)
N121 Ag1 N131 109.02(8)
N111 Ag1 N141 109.71(7)
N121 Ag1 N141 107.77(9)
N131 Ag1 N141 104.61(9)
C111 N111 Ag1 178.9(2)
N111 C111 C112 179.5(3)
C111 C112 H11A 109.5
C111 C112 H11B 109.5
H11A C112 H11B 109.5
C111 C112 H11C 109.5
H11A C112 H11C 109.5
H11B C112 H11C 109.5
C121 N121 Ag1 167.2(2)
N121 C121 C122 179.4(3)
C121 C122 H12A 109.5
C121 C122 H12B 109.5
H12A C122 H12B 109.5
C121 C122 H12C 109.5
H12A C122 H12C 109.5
H12B C122 H12C 109.5
C131 N131 Ag1 167.0(2)
N131 C131 C132 179.4(3)
C131 C132 H13A 109.5
C131 C132 H13B 109.5
H13A C132 H13B 109.5
C131 C132 H13C 109.5
H13A C132 H13C 109.5
H13B C132 H13C 109.5
C141 N141 Ag1 166.98(18)
N141 C141 C142 178.6(3)
C141 C142 H14A 109.5
C141 C142 H14B 109.5
H14A C142 H14B 109.5
C141 C142 H14C 109.5
H14A C142 H14C 109.5
H14B C142 H14C 109.5
N221 Ag2 N211 115.26(8)
N221 Ag2 N231 108.41(8)
N211 Ag2 N231 110.54(8)
N221 Ag2 N241 112.70(9)
N211 Ag2 N241 104.75(8)
N231 Ag2 N241 104.65(8)
C211 N211 Ag2 170.73(19)
N211 C211 C212 179.4(3)
C211 C212 H21A 109.5
C211 C212 H21B 109.5
H21A C212 H21B 109.5
C211 C212 H21C 109.5
H21A C212 H21C 109.5
H21B C212 H21C 109.5
C221 N221 Ag2 174.6(2)
N221 C221 C222 178.8(3)
C221 C222 H22A 109.5
C221 C222 H22B 109.5
H22A C222 H22B 109.5
C221 C222 H22C 109.5
H22A C222 H22C 109.5
H22B C222 H22C 109.5
C231 N231 Ag2 168.9(2)
N231 C231 C232 178.8(3)
C231 C232 H23A 109.5
C231 C232 H23B 109.5
H23A C232 H23B 109.5
C231 C232 H23C 109.5
H23A C232 H23C 109.5
H23B C232 H23C 109.5
C241 N241 Ag2 166.5(2)
N241 C241 C242 178.3(3)
C241 C242 H24A 109.5
C241 C242 H24B 109.5
H24A C242 H24B 109.5
C241 C242 H24C 109.5
H24A C242 H24C 109.5
H24B C242 H24C 109.5
N321 Ag3 N331 116.10(9)
N321 Ag3 N341 110.39(9)
N331 Ag3 N341 110.76(8)
N321 Ag3 N311 105.79(8)
N331 Ag3 N311 108.89(7)
N341 Ag3 N311 104.09(8)
C311 N311 Ag3 168.5(2)
N311 C311 C312 179.5(3)
C311 C312 H31A 109.5
C311 C312 H31B 109.5
H31A C312 H31B 109.5
C311 C312 H31C 109.5
H31A C312 H31C 109.5
H31B C312 H31C 109.5
C321 N321 Ag3 177.6(2)
N321 C321 C322 179.1(3)
C321 C322 H32A 109.5
C321 C322 H32B 109.5
H32A C322 H32B 109.5
C321 C322 H32C 109.5
H32A C322 H32C 109.5
H32B C322 H32C 109.5
C331 N331 Ag3 169.65(19)
N331 C331 C332 178.4(3)
C331 C332 H33A 109.5
C331 C332 H33B 109.5
H33A C332 H33B 109.5
C331 C332 H33C 109.5
H33A C332 H33C 109.5
H33B C332 H33C 109.5
C341 N341 Ag3 171.1(2)
N341 C341 C342 179.3(3)
C341 C342 H34A 109.5
C341 C342 H34B 109.5
H34A C342 H34B 109.5
C341 C342 H34C 109.5
H34A C342 H34C 109.5
H34B C342 H34C 109.5
O14 Cl1 O12 110.16(17)
O14 Cl1 O11 109.29(19)
O12 Cl1 O11 109.12(17)
O14 Cl1 O13 110.40(18)
O12 Cl1 O13 109.05(16)
O11 Cl1 O13 108.79(15)
O21 Cl2 O24 109.25(16)
O21 Cl2 O23 110.32(17)
O24 Cl2 O23 110.24(15)
O21 Cl2 O22 109.79(18)
O24 Cl2 O22 109.07(15)
O23 Cl2 O22 108.15(15)
O31 Cl3 O33 110.67(19)
O31 Cl3 O32 109.55(14)
O33 Cl3 O32 108.60(14)
O31 Cl3 O34 108.50(18)
O33 Cl3 O34 109.41(14)
O32 Cl3 O34 110.10(14)

loop_
_geom_bond_atom_site_label_1
_geom_bond_atom_site_label_2
_geom_bond_distance
Ag1 N111 2.2290(19)
Ag1 N121 2.238(2)
Ag1 N131 2.266(2)
Ag1 N141 2.2862(19)
N111 C111 1.138(3)
C111 C112 1.453(3)
C112 H11A 0.98
C112 H11B 0.98
C112 H11C 0.98
N121 C121 1.130(3)
C121 C122 1.436(4)
C122 H12A 0.98
C122 H12B 0.98
C122 H12C 0.98
N131 C131 1.119(3)
C131 C132 1.445(4)
C132 H13A 0.98
C132 H13B 0.98
C132 H13C 0.98
N141 C141 1.133(3)
C141 C142 1.449(3)
C142 H14A 0.98
C142 H14B 0.98
C142 H14C 0.98
Ag2 N221 2.230(2)
Ag2 N211 2.2746(19)
Ag2 N231 2.290(2)
Ag2 N241 2.297(2)
N211 C211 1.132(3)
C211 C212 1.454(3)
C212 H21A 0.98
C212 H21B 0.98
C212 H21C 0.98
N221 C221 1.132(3)
C221 C222 1.446(3)
C222 H22A 0.98
C222 H22B 0.98
C222 H22C 0.98
N231 C231 1.130(3)
C231 C232 1.452(4)
C232 H23A 0.98
C232 H23B 0.98
C232 H23C 0.98
N241 C241 1.138(3)
C241 C242 1.436(4)
C242 H24A 0.98
C242 H24B 0.98
C242 H24C 0.98
Ag3 N321 2.252(2)
Ag3 N331 2.257(2)
Ag3 N341 2.287(2)
Ag3 N311 2.312(2)
N311 C311 1.130(3)
C311 C312 1.444(3)
C312 H31A 0.98
C312 H31B 0.98
C312 H31C 0.98
N321 C321 1.126(3)
C321 C322 1.449(3)
C322 H32A 0.98
C322 H32B 0.98
C322 H32C 0.98
N331 C331 1.138(3)
C331 C332 1.452(3)
C332 H33A 0.98
C332 H33B 0.98
C332 H33C 0.98
N341 C341 1.131(3)
C341 C342 1.449(4)
C342 H34A 0.98
C342 H34B 0.98
C342 H34C 0.98
Cl1 O14 1.409(2)
Cl1 O12 1.427(2)
Cl1 O11 1.429(2)
Cl1 O13 1.433(2)
Cl2 O21 1.416(2)
Cl2 O24 1.430(2)
Cl2 O23 1.437(2)
Cl2 O22 1.441(2)
Cl3 O31 1.417(2)
Cl3 O33 1.428(2)
Cl3 O32 1.4295(18)
Cl3 O34 1.436(2)
